data_1570436
loop_
_publ_author_name
'Sacharczuk, Natalia'
'Olejniczak, Anna'
'Bujak, Maciej'
'Dziubek, Kamil Filip'
'Katrusiak, Andrzej'
'Podsiad&#x142;o, Marcin'

_publ_section_title
;
 Conformation-aggregation interplay in the simplest aliphatic ethers
 probed under high pressure.
;
_journal_issue 'Pt 1'
_journal_name_full IUCrJ
_journal_page_first 57
_journal_page_last 61
_journal_paper_doi 10.1107/S2052252523009995
_journal_volume 11
_journal_year 2024
_chemical_formula_moiety 'C2 H6 O'
_chemical_formula_sum 'C2 H6 O'
_chemical_formula_weight 46.07
_chemical_name_systematic 'dimethyl ether'
_space_group_crystal_system triclinic
_space_group_IT_number 2
_space_group_name_Hall '-P 1'
_space_group_name_H-M_alt 'P -1'
_atom_sites_solution_hydrogens geom
_atom_sites_solution_primary direct
_audit_creation_method
;
Olex2 1.5
(compiled 2022.04.07 svn.rca3783a0 for OlexSys, GUI svn.r6498)
;
_cell_angle_alpha 90.55(4)
_cell_angle_beta 93.89(6)
_cell_angle_gamma 90.83(2)
_cell_formula_units_Z 8
_cell_length_a 4.3394(12)
_cell_length_b 8.414(2)
_cell_length_c 12.821(6)
_cell_measurement_reflns_used 1331
_cell_measurement_temperature 295(2)
_cell_measurement_theta_max 25.6930
_cell_measurement_theta_min 4.7360
_cell_volume 467.0(3)
_computing_cell_refinement 'CrysAlisPro 1.171.42.49 (Rigaku OD, 2022)'
_computing_data_collection 'CrysAlisPro 1.171.42.49 (Rigaku OD, 2022)'
_computing_data_reduction 'CrysAlisPro 1.171.42.49 (Rigaku OD, 2022)'
_computing_molecular_graphics 'Olex2 1.5 (Dolomanov et al., 2009)'
_computing_publication_material 'Olex2 1.5 (Dolomanov et al., 2009)'
_computing_structure_refinement 'SHELXL 2018/3 (Sheldrick, 2015)'
_computing_structure_solution 'SHELXS  (Sheldrick, 2008)'
_diffrn_ambient_environment 'diamond-anvil cell'
_diffrn_ambient_pressure 4500000
_diffrn_ambient_temperature 295(2)
_diffrn_measured_fraction_theta_full 0.320
_diffrn_measured_fraction_theta_max 0.297
_diffrn_measurement_device_type 'KUMA KM4-CCD, Eos'
_diffrn_measurement_method '\f- and \w-scans'
_diffrn_radiation_type MoK\a
_diffrn_radiation_wavelength 0.71073
_diffrn_reflns_av_R_equivalents 0.0338
_diffrn_reflns_av_unetI/netI 0.0281
_diffrn_reflns_Laue_measured_fraction_full 0.320
_diffrn_reflns_Laue_measured_fraction_max 0.297
_diffrn_reflns_limit_h_max 5
_diffrn_reflns_limit_h_min -5
_diffrn_reflns_limit_k_max 10
_diffrn_reflns_limit_k_min -10
_diffrn_reflns_limit_l_max 6
_diffrn_reflns_limit_l_min -5
_diffrn_reflns_number 2659
_diffrn_reflns_point_group_measured_fraction_full 0.320
_diffrn_reflns_point_group_measured_fraction_max 0.297
_diffrn_reflns_theta_full 25.242
_diffrn_reflns_theta_max 26.154
_diffrn_reflns_theta_min 4.868
_exptl_absorpt_coefficient_mu 0.101
_exptl_absorpt_correction_T_max 1.00000
_exptl_absorpt_correction_T_min 0.50805
_exptl_absorpt_correction_type multi-scan
_exptl_absorpt_process_details
;
CrysAlisPro 1.171.42.49 (Rigaku Oxford Diffraction, 2022)
Empirical absorption correction using spherical harmonics,
implemented in SCALE3 ABSPACK scaling algorithm.
;
_exptl_crystal_colour colourless
_exptl_crystal_density_diffrn 1.311
_exptl_crystal_description disc
_exptl_crystal_F_000 208
_exptl_crystal_size_max 0.34
_exptl_crystal_size_mid 0.32
_exptl_crystal_size_min 0.22
_refine_diff_density_max 0.150
_refine_diff_density_min -0.140
_refine_diff_density_rms 0.034
_refine_ls_extinction_method none
_refine_ls_goodness_of_fit_ref 1.131
_refine_ls_hydrogen_treatment constr
_refine_ls_matrix_type full
_refine_ls_number_parameters 117
_refine_ls_number_reflns 556
_refine_ls_number_restraints 0
_refine_ls_restrained_S_all 1.131
_refine_ls_R_factor_all 0.0628
_refine_ls_R_factor_gt 0.0554
_refine_ls_shift/su_max 0.000
_refine_ls_shift/su_mean 0.000
_refine_ls_structure_factor_coef Fsqd
_refine_ls_weighting_details 'w=1/[\s^2^(Fo^2^)+(0.0885P)^2^+0.3224P] where P=(Fo^2^+2Fc^2^)/3'
_refine_ls_weighting_scheme calc
_refine_ls_wR_factor_gt 0.1474
_refine_ls_wR_factor_ref 0.1553
_reflns_Friedel_coverage 0.000
_reflns_number_gt 481
_reflns_number_total 556
_reflns_threshold_expression 'I > 2\s(I)'
_cod_data_source_file lq5055.cif
_cod_data_source_block dimethyl_ether_phase_gamma_4_50GPa
_cod_depositor_comments 'Adding full bibliography for 1570433--1570452.cif.'
_cod_database_code 1570436
_shelx_shelxl_version_number 2018/3
_shelx_space_group_comment
;
The symmetry employed for this shelxl refinement is uniquely defined
by the following loop, which should always be used as a source of
symmetry information in preference to the above space-group names.
They are only intended as comments.
;
_exptl_absorpt_special_details
;
Data were collected at room temperature (295(2) K) and pressure of 4.50(2) GPa
(4500000 kPa).
;
_olex2_refinement_description
;
1. Fixed Uiso
 At 1.5 times of:
  All C(H,H,H) groups
2.a Idealised Me refined as rotating group:
 C1(H13,H11,H12), C2(H23,H21,H22), C3(H33,H31,H32), C4(H42,H43,H41), C5(H51,
 H52,H53), C6(H62,H63,H61), C7(H73,H71,H72), C8(H81,H82,H83)
;
_olex2_submission_special_instructions 'No special instructions were received'

loop_
_space_group_symop_operation_xyz
'x, y, z'
'-x, -y, -z'

loop_
_atom_site_label
_atom_site_type_symbol
_atom_site_fract_x
_atom_site_fract_y
_atom_site_fract_z
_atom_site_U_iso_or_equiv
_atom_site_adp_type
_atom_site_occupancy
_atom_site_site_symmetry_order
_atom_site_calc_flag
_atom_site_refinement_flags_posn
_atom_site_refinement_flags_adp
_atom_site_refinement_flags_occupancy
_atom_site_disorder_assembly
_atom_site_disorder_group
O1 O 0.2353(9) 0.8266(5) -0.0051(11) 0.062(9) Uani 1 1 d . . . . .
C1 C -0.0287(9) 0.7298(5) -0.0134(10) 0.044(8) Uani 1 1 d . . . . .
H13 H -0.043845 0.676938 -0.080241 0.065 Uiso 1 1 calc R U . . .
H11 H -0.207859 0.793660 -0.006548 0.065 Uiso 1 1 calc R U . . .
H12 H -0.016169 0.652057 0.041042 0.065 Uiso 1 1 calc R U . . .
C2 C 0.2688(14) 0.9025(8) 0.0925(17) 0.065(14) Uani 1 1 d . . . . .
H23 H 0.450244 0.969563 0.095980 0.098 Uiso 1 1 calc R U . . .
H21 H 0.288592 0.824268 0.146477 0.098 Uiso 1 1 calc R U . . .
H22 H 0.090664 0.965959 0.102216 0.098 Uiso 1 1 calc R U . . .
O2 O 0.8338(5) 0.5159(3) 0.1951(6) 0.053(7) Uani 1 1 d . . . . .
C3 C 0.5369(8) 0.4961(6) 0.1440(10) 0.050(9) Uani 1 1 d . . . . .
H33 H 0.538992 0.409885 0.094456 0.075 Uiso 1 1 calc R U . . .
H31 H 0.480134 0.592040 0.108156 0.075 Uiso 1 1 calc R U . . .
H32 H 0.389909 0.472796 0.194624 0.075 Uiso 1 1 calc R U . . .
C4 C 0.8463(10) 0.6574(5) 0.2578(12) 0.061(11) Uani 1 1 d . . . . .
H42 H 0.788825 0.746478 0.214836 0.092 Uiso 1 1 calc R U . . .
H43 H 1.052462 0.673782 0.288411 0.092 Uiso 1 1 calc R U . . .
H41 H 0.705954 0.647051 0.312144 0.092 Uiso 1 1 calc R U . . .
O3 O 0.7072(5) 0.0121(3) 0.2903(6) 0.043(6) Uani 1 1 d . . . . .
C5 C 0.4487(9) -0.0198(6) 0.3482(11) 0.068(11) Uani 1 1 d . . . . .
H51 H 0.262856 -0.006975 0.304254 0.103 Uiso 1 1 calc R U . . .
H52 H 0.449390 0.052624 0.406528 0.103 Uiso 1 1 calc R U . . .
H53 H 0.457795 -0.126945 0.373262 0.103 Uiso 1 1 calc R U . . .
C6 C 0.6947(12) 0.1668(6) 0.2465(11) 0.056(11) Uani 1 1 d . . . . .
H62 H 0.513907 0.174374 0.199385 0.083 Uiso 1 1 calc R U . . .
H63 H 0.875650 0.185774 0.208993 0.083 Uiso 1 1 calc R U . . .
H61 H 0.686102 0.244659 0.301374 0.083 Uiso 1 1 calc R U . . .
O4 O 0.2707(5) 0.3082(3) 0.4954(7) 0.042(7) Uani 1 1 d . . . . .
C7 C 0.0047(8) 0.2104(5) 0.5040(10) 0.040(8) Uani 1 1 d . . . . .
H73 H 0.034023 0.144502 0.564476 0.060 Uiso 1 1 calc R U . . .
H71 H -0.027707 0.144552 0.442571 0.060 Uiso 1 1 calc R U . . .
H72 H -0.172111 0.276006 0.510812 0.060 Uiso 1 1 calc R U . . .
C8 C 0.2335(9) 0.4051(5) 0.4043(10) 0.050(10) Uani 1 1 d . . . . .
H81 H 0.047544 0.465073 0.406699 0.076 Uiso 1 1 calc R U . . .
H82 H 0.220763 0.338591 0.342861 0.076 Uiso 1 1 calc R U . . .
H83 H 0.407307 0.476676 0.402276 0.076 Uiso 1 1 calc R U . . .

loop_
_atom_site_aniso_label
_atom_site_aniso_U_11
_atom_site_aniso_U_22
_atom_site_aniso_U_33
_atom_site_aniso_U_23
_atom_site_aniso_U_13
_atom_site_aniso_U_12
O1 0.0247(17) 0.034(2) 0.13(3) 0.003(7) -0.004(4) -0.0098(18)
C1 0.0222(18) 0.030(2) 0.08(3) 0.002(6) -0.001(4) -0.0062(15)
C2 0.028(3) 0.033(3) 0.13(4) 0.029(10) 0.004(7) 0.000(3)
O2 0.0233(14) 0.0224(16) 0.11(2) 0.006(5) -0.014(3) 0.0011(10)
C3 0.0206(18) 0.030(2) 0.10(3) 0.007(6) -0.006(4) -0.0018(14)
C4 0.040(2) 0.030(3) 0.11(3) 0.004(8) -0.002(6) -0.0015(18)
O3 0.0262(14) 0.0219(15) 0.080(18) 0.010(4) 0.005(3) -0.0001(10)
C5 0.0226(19) 0.032(2) 0.15(3) 0.016(8) -0.005(5) -0.0008(16)
C6 0.047(3) 0.030(3) 0.09(3) 0.024(8) -0.009(5) -0.003(2)
O4 0.0239(14) 0.0280(17) 0.07(2) 0.014(5) 0.001(3) -0.0059(11)
C7 0.0251(19) 0.025(2) 0.07(3) 0.013(6) -0.009(4) -0.0064(15)
C8 0.038(2) 0.027(2) 0.08(3) 0.015(7) -0.008(5) -0.0053(17)

loop_
_atom_type_symbol
_atom_type_description
_atom_type_scat_dispersion_real
_atom_type_scat_dispersion_imag
_atom_type_scat_source
C C 0.0033 0.0016 'International Tables Vol C Tables 4.2.6.8 and 6.1.1.4'
H H 0.0000 0.0000 'International Tables Vol C Tables 4.2.6.8 and 6.1.1.4'
O O 0.0106 0.0060 'International Tables Vol C Tables 4.2.6.8 and 6.1.1.4'

loop_
_geom_angle_atom_site_label_1
_geom_angle_atom_site_label_2
_geom_angle_atom_site_label_3
_geom_angle
_geom_angle_site_symmetry_1
_geom_angle_site_symmetry_3
_geom_angle_publ_flag
C1 O1 C2 111.0(13) . . ?
O1 C1 H13 109.5 . . ?
O1 C1 H11 109.5 . . ?
O1 C1 H12 109.5 . . ?
H13 C1 H11 109.5 . . ?
H13 C1 H12 109.5 . . ?
H11 C1 H12 109.5 . . ?
O1 C2 H23 109.5 . . ?
O1 C2 H21 109.5 . . ?
O1 C2 H22 109.5 . . ?
H23 C2 H21 109.5 . . ?
H23 C2 H22 109.5 . . ?
H21 C2 H22 109.5 . . ?
C3 O2 C4 110.1(4) . . ?
O2 C3 H33 109.5 . . ?
O2 C3 H31 109.5 . . ?
O2 C3 H32 109.5 . . ?
H33 C3 H31 109.5 . . ?
H33 C3 H32 109.5 . . ?
H31 C3 H32 109.5 . . ?
O2 C4 H42 109.5 . . ?
O2 C4 H43 109.5 . . ?
O2 C4 H41 109.5 . . ?
H42 C4 H43 109.5 . . ?
H42 C4 H41 109.5 . . ?
H43 C4 H41 109.5 . . ?
C5 O3 C6 111.5(5) . . ?
O3 C5 H51 109.5 . . ?
O3 C5 H52 109.5 . . ?
O3 C5 H53 109.5 . . ?
H51 C5 H52 109.5 . . ?
H51 C5 H53 109.5 . . ?
H52 C5 H53 109.5 . . ?
O3 C6 H62 109.5 . . ?
O3 C6 H63 109.5 . . ?
O3 C6 H61 109.5 . . ?
H62 C6 H63 109.5 . . ?
H62 C6 H61 109.5 . . ?
H63 C6 H61 109.5 . . ?
C7 O4 C8 110.2(5) . . ?
O4 C7 H73 109.5 . . ?
O4 C7 H71 109.5 . . ?
O4 C7 H72 109.5 . . ?
H73 C7 H71 109.5 . . ?
H73 C7 H72 109.5 . . ?
H71 C7 H72 109.5 . . ?
O4 C8 H81 109.5 . . ?
O4 C8 H82 109.5 . . ?
O4 C8 H83 109.5 . . ?
H81 C8 H82 109.5 . . ?
H81 C8 H83 109.5 . . ?
H82 C8 H83 109.5 . . ?

loop_
_geom_bond_atom_site_label_1
_geom_bond_atom_site_label_2
_geom_bond_distance
_geom_bond_site_symmetry_2
_geom_bond_publ_flag
O1 C1 1.393(5) . ?
O1 C2 1.40(3) . ?
C1 H13 0.9600 . ?
C1 H11 0.9600 . ?
C1 H12 0.9600 . ?
C2 H23 0.9600 . ?
C2 H21 0.9600 . ?
C2 H22 0.9600 . ?
O2 C3 1.412(7) . ?
O2 C4 1.428(12) . ?
C3 H33 0.9600 . ?
C3 H31 0.9600 . ?
C3 H32 0.9600 . ?
C4 H42 0.9600 . ?
C4 H43 0.9600 . ?
C4 H41 0.9600 . ?
O3 C5 1.411(10) . ?
O3 C6 1.423(6) . ?
C5 H51 0.9600 . ?
C5 H52 0.9600 . ?
C5 H53 0.9600 . ?
C6 H62 0.9600 . ?
C6 H63 0.9600 . ?
C6 H61 0.9600 . ?
O4 C7 1.419(4) . ?
O4 C8 1.432(11) . ?
C7 H73 0.9600 . ?
C7 H71 0.9600 . ?
C7 H72 0.9600 . ?
C8 H81 0.9600 . ?
C8 H82 0.9600 . ?
C8 H83 0.9600 . ?
